data_7246010
loop_
_publ_author_name
'Dazem, Cyrielle L. F.'
'Inge, A. Ken'
'Luneau, Dominique'
'\"Ohrstr\"om, Lars'
'Nenwa, Justin'

_publ_section_title
;
 Synthesis, structure and magnetic properties of two
 bis(oxalato)cuprate(ii) salts with pyridinium type counter ions
;
_journal_issue 10
_journal_name_full CrystEngComm
_journal_page_first 1479
_journal_page_last 1485
_journal_paper_doi 10.1039/D2CE01513G
_journal_volume 25
_journal_year 2023
_chemical_formula_sum 'I O12 P3 Pb5'
_chemical_name_systematic
;
Pentalead Tris(phosphate(V)) Iodide
;
_space_group_IT_number 176
_space_group_name_Hall '-P 6c'
_space_group_name_H-M_alt 'P 63/m'
_symmetry_cell_setting hexagonal
_symmetry_Int_Tables_number 176
_symmetry_space_group_name_H-M 'P 63/m'
_audit_update_record
;
2018-02-28 deposited with the CCDC.	2022-12-16 downloaded from the CCDC.
;
_cell_angle_alpha 90
_cell_angle_beta 90
_cell_angle_gamma 120
_cell_formula_units_Z 2
_cell_length_a 9.9148
_cell_length_b 9.9148
_cell_length_c 7.48
_cell_volume 636.796
_cod_data_source_file d2ce01513g2.cif
_cod_data_source_block 184847-ICSD
_cod_depositor_comments 'Adding full bibliography for 7246009--7246013.cif.'
_cod_original_cell_volume 636.8
_cod_original_formula_sum 'I1 O12 P3 Pb5'
_cod_database_code 7246010

loop_
_symmetry_equiv_pos_site_id
_symmetry_equiv_pos_as_xyz
1 '-x+y, -x, -z+1/2'
2 '-y, x-y, -z+1/2'
3 'x, y, -z+1/2'
4 'x-y, x, -z'
5 'y, -x+y, -z'
6 '-x, -y, -z'
7 'x-y, x, z+1/2'
8 'y, -x+y, z+1/2'
9 '-x, -y, z+1/2'
10 '-x+y, -x, z'
11 '-y, x-y, z'
12 'x, y, z'

loop_
_atom_site_label
_atom_site_type_symbol
_atom_site_fract_x
_atom_site_fract_y
_atom_site_fract_z
Pb1 Pb2+ 0.3333 0.6667 0.005
Pb2 Pb2+ 0.255 0.006 0.25
P3 P5+ 0.41 0.379 0.25
O1 O2- 0.34 0.489 0.25
O2 O2- 0.587 0.473 0.25
O3 O2- 0.359 0.274 0.085
I1 I1- 0 0 0

loop_
_citation_id
_citation_doi
_citation_year
1 10.1016/j.matchemphys.2011.12.011 2012
